data_7222442
loop_
_publ_author_name
'Wang, Baomin'
'Zhao, Tuan'
'Zhang, Huanrui'
'Cui, Longchen'
'Qu, Jingping'

_publ_section_title
;
 Zinc Chloride Catalyzed Stereoselective Construction of Spiropyrazolone
 Tetrahydroquinolines via Tandem [1,5]-Hydride Shift/Cyclization Sequence
;
_journal_name_full 'RSC Adv.'
_journal_paper_doi 10.1039/C5RA18471A
_journal_year 2015
_chemical_formula_sum 'C22 H23 Cl N3 O'
_chemical_formula_weight 380.88
_chemical_name_systematic
; 
 ? 
;
_space_group_IT_number 2
_symmetry_cell_setting triclinic
_symmetry_space_group_name_Hall '-P 1'
_symmetry_space_group_name_H-M 'P -1'
_atom_sites_solution_hydrogens geom
_atom_sites_solution_primary direct
_atom_sites_solution_secondary difmap
_audit_creation_method SHELXL-97
_audit_update_record
;
2015-09-07 deposited with the CCDC.
2015-10-02 downloaded from the CCDC.
;
_cell_angle_alpha 111.339(3)
_cell_angle_beta 91.870(3)
_cell_angle_gamma 99.568(3)
_cell_formula_units_Z 2
_cell_length_a 9.4578(5)
_cell_length_b 9.4805(5)
_cell_length_c 11.6473(6)
_cell_measurement_temperature 296(2)
_cell_volume 954.28(9)
_computing_cell_refinement 'Bruker SMART'
_computing_data_collection 'Bruker SMART'
_computing_data_reduction 'Bruker SAINT'
_computing_molecular_graphics 'Bruker SHELXTL'
_computing_publication_material 'Bruker SHELXTL'
_computing_structure_refinement 'SHELXL-97 (Sheldrick, 1997)'
_computing_structure_solution 'SHELXS-97 (Sheldrick, 1990)'
_diffrn_ambient_temperature 296(2)
_diffrn_measured_fraction_theta_full 0.990
_diffrn_measured_fraction_theta_max 0.990
_diffrn_measurement_device_type MoK\a
_diffrn_measurement_method 'sealed tube'
_diffrn_radiation_monochromator graphite
_diffrn_radiation_source 'fine-focus sealed tube'
_diffrn_radiation_type MoK\a
_diffrn_radiation_wavelength 0.71073
_diffrn_reflns_av_R_equivalents 0.0170
_diffrn_reflns_av_sigmaI/netI 0.0266
_diffrn_reflns_limit_h_max 10
_diffrn_reflns_limit_h_min -11
_diffrn_reflns_limit_k_max 10
_diffrn_reflns_limit_k_min -11
_diffrn_reflns_limit_l_max 13
_diffrn_reflns_limit_l_min -13
_diffrn_reflns_number 4583
_diffrn_reflns_theta_full 25.00
_diffrn_reflns_theta_max 25.00
_diffrn_reflns_theta_min 2.20
_exptl_absorpt_coefficient_mu 0.217
_exptl_absorpt_correction_T_max 0.9786
_exptl_absorpt_correction_T_min 0.9578
_exptl_crystal_colour colourless
_exptl_crystal_density_diffrn 1.326
_exptl_crystal_density_method 'not measured'
_exptl_crystal_description block
_exptl_crystal_F_000 402
_exptl_crystal_size_max 0.20
_exptl_crystal_size_mid 0.10
_exptl_crystal_size_min 0.10
_refine_diff_density_max 0.275
_refine_diff_density_min -0.624
_refine_diff_density_rms 0.062
_refine_ls_extinction_method none
_refine_ls_goodness_of_fit_ref 1.280
_refine_ls_hydrogen_treatment mixed
_refine_ls_matrix_type full
_refine_ls_number_parameters 244
_refine_ls_number_reflns 3338
_refine_ls_number_restraints 0
_refine_ls_restrained_S_all 1.280
_refine_ls_R_factor_all 0.0613
_refine_ls_R_factor_gt 0.0545
_refine_ls_shift/su_max 0.007
_refine_ls_shift/su_mean 0.002
_refine_ls_structure_factor_coef Fsqd
_refine_ls_weighting_details 'calc w=1/[\s^2^(Fo^2^)+(0.1400P)^2^+0.0000P] where P=(Fo^2^+2Fc^2^)/3'
_refine_ls_weighting_scheme calc
_refine_ls_wR_factor_gt 0.1984
_refine_ls_wR_factor_ref 0.2092
_reflns_number_gt 2857
_reflns_number_total 3338
_reflns_threshold_expression >2sigma(I)
_cod_data_source_file c5ra18471a2.cif
_cod_data_source_block 0
_cod_depositor_comments
;
The following automatic conversions were performed:

'_symmetry_cell_setting' value 'Triclinic' changed to 'triclinic'
according to
/usr/data/users/saulius/crontab/automatic-downloads/rss-feeds/RSC/lib/dictionaries/cif_core.dic
dictionary named 'cif_core.dic' version 2.4.2 from 2011-04-26.

Automatic conversion script
Id: cif_fix_values 3271 2015-04-21 07:52:19Z andrius 
;
_cod_original_sg_symbol_H-M 'P-1   '
_cod_database_code 7222442

loop_
_symmetry_equiv_pos_as_xyz
'x, y, z'
'-x, -y, -z'

loop_
_atom_site_label
_atom_site_type_symbol
_atom_site_fract_x
_atom_site_fract_y
_atom_site_fract_z
_atom_site_U_iso_or_equiv
_atom_site_adp_type
_atom_site_occupancy
_atom_site_symmetry_multiplicity
_atom_site_calc_flag
_atom_site_refinement_flags
Cl1 Cl 0.44391(6) 0.33623(8) 0.27302(7) 0.0732(3) Uani 1 1 d .
N1 N -0.0585(2) 0.2182(2) 0.04822(15) 0.0526(5) Uani 1 1 d .
N2 N -0.17629(18) 0.23172(18) 0.42560(14) 0.0403(4) Uani 1 1 d .
N3 N -0.17245(18) 0.37599(17) 0.41559(14) 0.0405(4) Uani 1 1 d .
H3A H -0.2131 0.4486 0.4613 0.049 Uiso 1 1 calc R
O1 O -0.0784(2) 0.01467(17) 0.32880(15) 0.0639(5) Uani 1 1 d .
C3 C 0.1790(2) 0.2847(2) 0.15486(18) 0.0447(5) Uani 1 1 d .
C5 C -0.0979(2) 0.3804(2) 0.32663(15) 0.0371(4) Uani 1 1 d .
C6 C -0.2605(2) 0.1963(2) 0.51384(16) 0.0405(5) Uani 1 1 d .
C7 C -0.0429(2) 0.2348(2) 0.26405(16) 0.0393(5) Uani 1 1 d .
C8 C -0.0697(3) 0.5209(2) 0.29413(18) 0.0479(5) Uani 1 1 d .
H8A H -0.0970 0.4902 0.2062 0.058 Uiso 1 1 calc R
H8B H 0.0331 0.5624 0.3093 0.058 Uiso 1 1 calc R
C10 C 0.0859(2) 0.2689(2) 0.05154(17) 0.0477(5) Uani 1 1 d .
C11 C -0.0983(2) 0.1421(2) 0.34198(17) 0.0423(5) Uani 1 1 d .
C12 C -0.1125(2) 0.1412(2) 0.12961(17) 0.0441(5) Uani 1 1 d .
H12A H -0.0866 0.0389 0.1016 0.053 Uiso 1 1 calc R
C13 C 0.1207(2) 0.2523(3) 0.26420(18) 0.0470(5) Uani 1 1 d .
H13A H 0.1656 0.3357 0.3400 0.056 Uiso 1 1 calc R
H13B H 0.1481 0.1583 0.2646 0.056 Uiso 1 1 calc R
C14 C 0.3248(3) 0.3270(3) 0.1511(2) 0.0563(6) Uani 1 1 d .
C15 C -0.3592(3) 0.2862(3) 0.5668(2) 0.0561(6) Uani 1 1 d .
H15A H -0.3689 0.3706 0.5465 0.067 Uiso 1 1 calc R
C16 C -0.2459(3) 0.0711(3) 0.5443(2) 0.0583(6) Uani 1 1 d .
H16A H -0.1780 0.0114 0.5101 0.070 Uiso 1 1 calc R
C17 C 0.1438(3) 0.3058(3) -0.0455(2) 0.0669(7) Uani 1 1 d .
H17A H 0.0829 0.3006 -0.1118 0.080 Uiso 1 1 calc R
C18 C 0.3815(3) 0.3604(3) 0.0534(3) 0.0774(8) Uani 1 1 d .
H18A H 0.4805 0.3896 0.0539 0.093 Uiso 1 1 calc R
C19 C -0.4324(3) 0.1231(4) 0.6782(2) 0.0678(7) Uani 1 1 d .
H19A H -0.4920 0.0970 0.7322 0.081 Uiso 1 1 calc R
C20 C -0.3341(3) 0.0362(3) 0.6267(2) 0.0691(7) Uani 1 1 d .
H20A H -0.3256 -0.0484 0.6471 0.083 Uiso 1 1 calc R
C21 C -0.2752(3) 0.1214(3) 0.1073(2) 0.0620(6) Uani 1 1 d .
H21A H -0.3093 0.2098 0.1638 0.074 Uiso 1 1 calc R
H21B H -0.3237 0.0291 0.1179 0.074 Uiso 1 1 calc R
C22 C -0.1665(3) 0.1988(3) -0.0508(2) 0.0646(7) Uani 1 1 d .
H22A H -0.1369 0.1426 -0.1310 0.077 Uiso 1 1 calc R
H22B H -0.1825 0.2982 -0.0487 0.077 Uiso 1 1 calc R
C23 C -0.1486(3) 0.6476(2) 0.3650(2) 0.0582(6) Uani 1 1 d .
H23A H -0.1252 0.7328 0.3386 0.087 Uiso 1 1 calc R
H23B H -0.1200 0.6816 0.4521 0.087 Uiso 1 1 calc R
H23C H -0.2506 0.6087 0.3492 0.087 Uiso 1 1 calc R
C24 C -0.4436(3) 0.2496(3) 0.6502(2) 0.0728(7) Uani 1 1 d .
H24A H -0.5087 0.3114 0.6879 0.087 Uiso 1 1 calc R
C25 C 0.2898(4) 0.3495(3) -0.0430(3) 0.0806(9) Uani 1 1 d .
H25A H 0.3269 0.3721 -0.1087 0.097 Uiso 1 1 calc R
C26 C -0.3012(3) 0.1083(3) -0.0260(2) 0.0756(8) Uani 1 1 d .
H26A H -0.3172 0.0012 -0.0821 0.091 Uiso 1 1 calc R
H26B H -0.3847 0.1512 -0.0366 0.091 Uiso 1 1 calc R

loop_
_atom_site_aniso_label
_atom_site_aniso_U_11
_atom_site_aniso_U_22
_atom_site_aniso_U_33
_atom_site_aniso_U_23
_atom_site_aniso_U_13
_atom_site_aniso_U_12
Cl1 0.0461(4) 0.0747(5) 0.0958(6) 0.0264(4) 0.0069(3) 0.0161(3)
N1 0.0579(12) 0.0637(11) 0.0364(9) 0.0207(8) 0.0026(7) 0.0079(9)
N2 0.0489(9) 0.0374(8) 0.0399(8) 0.0187(6) 0.0130(7) 0.0112(7)
N3 0.0510(9) 0.0343(8) 0.0383(8) 0.0129(6) 0.0106(6) 0.0140(7)
O1 0.0965(14) 0.0462(9) 0.0642(10) 0.0283(7) 0.0297(9) 0.0324(9)
C3 0.0512(12) 0.0397(10) 0.0421(10) 0.0121(8) 0.0160(8) 0.0111(9)
C5 0.0426(10) 0.0343(9) 0.0323(9) 0.0107(7) 0.0028(7) 0.0059(8)
C6 0.0416(10) 0.0438(10) 0.0342(9) 0.0157(8) 0.0027(7) 0.0010(8)
C7 0.0448(11) 0.0397(10) 0.0367(10) 0.0158(8) 0.0102(7) 0.0128(8)
C8 0.0673(14) 0.0388(10) 0.0401(10) 0.0174(8) 0.0105(9) 0.0096(9)
C10 0.0662(14) 0.0393(10) 0.0362(10) 0.0110(8) 0.0142(9) 0.0113(10)
C11 0.0523(11) 0.0394(10) 0.0392(10) 0.0171(8) 0.0100(8) 0.0133(9)
C12 0.0516(12) 0.0398(10) 0.0371(10) 0.0093(8) 0.0084(8) 0.0096(9)
C13 0.0448(11) 0.0610(13) 0.0409(10) 0.0219(9) 0.0076(8) 0.0181(9)
C14 0.0554(13) 0.0450(12) 0.0650(14) 0.0152(10) 0.0181(10) 0.0104(10)
C15 0.0642(14) 0.0571(13) 0.0553(13) 0.0272(10) 0.0209(10) 0.0169(11)
C16 0.0670(15) 0.0654(14) 0.0588(13) 0.0387(11) 0.0154(10) 0.0194(11)
C17 0.097(2) 0.0577(14) 0.0455(12) 0.0218(10) 0.0217(12) 0.0062(13)
C18 0.0716(17) 0.0640(16) 0.091(2) 0.0255(14) 0.0389(15) 0.0003(13)
C19 0.0607(15) 0.097(2) 0.0517(13) 0.0411(13) 0.0096(10) -0.0003(14)
C20 0.0800(18) 0.0831(18) 0.0635(15) 0.0521(14) 0.0077(12) 0.0104(14)
C21 0.0531(13) 0.0649(14) 0.0546(13) 0.0098(11) 0.0002(10) 0.0057(11)
C22 0.0780(17) 0.0666(15) 0.0466(12) 0.0192(11) -0.0107(11) 0.0150(13)
C23 0.0867(18) 0.0407(11) 0.0515(12) 0.0188(9) 0.0086(11) 0.0199(11)
C24 0.0697(17) 0.0880(19) 0.0665(16) 0.0334(14) 0.0322(13) 0.0157(14)
C25 0.105(2) 0.0727(18) 0.0634(17) 0.0302(14) 0.0340(16) 0.0004(17)
C26 0.0695(17) 0.0805(18) 0.0694(17) 0.0200(13) -0.0099(12) 0.0164(14)

loop_
_atom_type_symbol
_atom_type_description
_atom_type_scat_dispersion_real
_atom_type_scat_dispersion_imag
_atom_type_scat_source
C C 0.0033 0.0016 'International Tables Vol C Tables 4.2.6.8 and 6.1.1.4'
H H 0.0000 0.0000 'International Tables Vol C Tables 4.2.6.8 and 6.1.1.4'
N N 0.0061 0.0033 'International Tables Vol C Tables 4.2.6.8 and 6.1.1.4'
O O 0.0106 0.0060 'International Tables Vol C Tables 4.2.6.8 and 6.1.1.4'
Cl Cl 0.1484 0.1585 'International Tables Vol C Tables 4.2.6.8 and 6.1.1.4'

loop_
_geom_angle_atom_site_label_1
_geom_angle_atom_site_label_2
_geom_angle_atom_site_label_3
_geom_angle
C10 N1 C12 120.41(16)
C10 N1 C22 125.36(18)
C12 N1 C22 112.51(18)
C11 N2 N3 112.35(14)
C11 N2 C6 129.13(15)
N3 N2 C6 118.48(15)
C5 N3 N2 108.23(15)
C14 C3 C10 117.61(19)
C14 C3 C13 121.19(19)
C10 C3 C13 121.18(18)
N3 C5 C7 112.95(15)
N3 C5 C8 121.55(16)
C7 C5 C8 125.49(16)
C15 C6 C16 120.28(19)
C15 C6 N2 119.25(17)
C16 C6 N2 120.46(19)
C5 C7 C11 100.85(14)
C5 C7 C13 115.88(16)
C11 C7 C13 110.43(15)
C5 C7 C12 113.90(15)
C11 C7 C12 106.80(15)
C13 C7 C12 108.41(15)
C5 C8 C23 114.70(17)
N1 C10 C17 121.2(2)
N1 C10 C3 119.47(17)
C17 C10 C3 119.3(2)
O1 C11 N2 128.31(18)
O1 C11 C7 126.14(18)
N2 C11 C7 105.53(15)
N1 C12 C21 103.43(17)
N1 C12 C7 110.06(16)
C21 C12 C7 116.83(17)
C3 C13 C7 114.18(16)
C3 C14 C18 122.6(2)
C3 C14 Cl1 118.85(18)
C18 C14 Cl1 118.5(2)
C6 C15 C24 119.3(2)
C6 C16 C20 118.8(2)
C25 C17 C10 120.3(2)
C25 C18 C14 118.8(3)
C20 C19 C24 119.7(2)
C19 C20 C16 121.2(2)
C12 C21 C26 104.2(2)
N1 C22 C26 104.8(2)
C19 C24 C15 120.6(3)
C18 C25 C17 121.3(2)
C22 C26 C21 105.8(2)

loop_
_geom_bond_atom_site_label_1
_geom_bond_atom_site_label_2
_geom_bond_distance
Cl1 C14 1.750(3)
N1 C10 1.365(3)
N1 C12 1.451(3)
N1 C22 1.454(3)
N2 C11 1.366(3)
N2 N3 1.409(2)
N2 C6 1.421(2)
N3 C5 1.281(2)
O1 C11 1.208(2)
C3 C14 1.377(3)
C3 C10 1.415(3)
C3 C13 1.515(3)
C5 C7 1.496(2)
C5 C8 1.498(3)
C6 C15 1.377(3)
C6 C16 1.383(3)
C7 C11 1.527(3)
C7 C13 1.528(3)
C7 C12 1.549(3)
C8 C23 1.517(3)
C10 C17 1.402(3)
C12 C21 1.521(3)
C14 C18 1.389(4)
C15 C24 1.380(3)
C16 C20 1.385(3)
C17 C25 1.371(4)
C18 C25 1.359(4)
C19 C20 1.354(4)
C19 C24 1.372(4)
C21 C26 1.520(4)
C22 C26 1.511(4)
